data_2000692
loop_
_publ_author_name
'Agmon, I.'
'Ashkenazi, P.'
'Kaftory, M.'

_publ_section_title
;
 Structure of Diels-Alder reaction adducts of certain propellanes with
 4-phenyl-1,2,4-triazoline-3,5-dione
;
_journal_issue 8
_journal_name_full 'Acta Crystallographica Section C'
_journal_page_first 1479
_journal_page_last 1484
_journal_paper_doi 10.1107/S0108270192001069
_journal_volume 48
_journal_year 1992
_chemical_formula_sum 'C20 H19 N3 O4'
_chemical_formula_weight 365.39
_symmetry_cell_setting orthorhombic
_symmetry_space_group_name_Hall 'P 2ac 2ab'
_symmetry_space_group_name_H-M 'P 21 21 21'
_cell_angle_alpha 90
_cell_angle_beta 90
_cell_angle_gamma 90
_cell_formula_units_Z 4
_cell_length_a 13.096(6)
_cell_length_b 12.653(6)
_cell_length_c 10.696(5)
_cell_volume 1772.4(14)
_diffrn_radiation_type Mo
_diffrn_radiation_wavelength 0.71069
_exptl_absorpt_coefficient_mu 0.058
_exptl_crystal_density_diffrn 1.369
_exptl_crystal_F_000 768
_cod_data_source_file ge0276.cif
_cod_data_source_block ge0276c
_cod_original_cell_volume 1772.36
_cod_database_code 2000692

loop_
_atom_site_label
_atom_site_fract_x
_atom_site_fract_y
_atom_site_fract_z
_atom_site_U_iso_or_equiv
O(1) .0512(3) .2102(3) 1.0067(3) .0610(10)
O(2) -.0219(3) .0120(4) .6629(4) .0800(10)
O(3) .4698(2) .1505(3) .6467(3) .0540(10)
O(4) .3415(3) -.0134(3) .8350(3) .0640(10)
N(1) .1532(3) .1367(3) .8516(3) .0410(10)
N(2) -.0111(3) .0980(3) .8548(4) .0450(10)
N(3) .1296(3) .0740(3) .7441(3) .0440(10)
C(1) .2274(3) .2230(3) .8210(4) .0380(10)
C(2) .1817(3) .2841(4) .7142(5) .0470(10)
C(3) .1599(4) .2270(4) .6149(4) .0470(10)
C(4) .1840(3) .1098(4) .6301(4) .0430(10)
C(5) .2971(3) .0945(4) .6633(4) .0390(10)
C(6) .3241(3) .1650(3) .7778(4) .0360(10)
C(7) .0623(3) .1562(4) .9152(4) .0440(10)
C(8) .0258(4) .0573(4) .7420(5) .0550(10)
C(9) -.1151(3) .0874(4) .8922(4) .0440(10)
C(10) -.1394(4) .0218(4) .9907(5) .0500(10)
C(11) -.2426(4) .0124(5) 1.0236(6) .0620(10)
C(12) -.3168(4) .0653(5) .9585(5) .061(2)
C(13) -.2905(4) .1277(5) .8629(5) .067(2)
C(14) -.1894(4) .1417(5) .8284(5) .0630(10)
C(15) .3727(3) .1610(4) .5849(4) .0470(10)
C(16) .3971(3) .2287(4) .6923(4) .0420(10)
C(17) .3266(4) -.0169(4) .7016(5) .0540(10)
C(18) .3697(4) .0900(4) .8733(5) .0550(10)
C(19) .4333(4) .3401(4) .7054(5) .0610(10)
C(20) .3722(4) .1789(5) .4468(4) .0650(10)
H(1) .239(3) .265(3) .892(4) ?
H(2) .165(4) .354(4) .719(5) ?
H(3) .128(3) .246(4) .540(4) ?
H(4) .157(3) .069(3) .559(4) ?
H(10) -.080(4) -.014(4) 1.037(5) ?
H(11) -.261(5) -.029(4) 1.101(6) ?
H(12) -.391(4) .051(4) .983(5) ?
H(13) -.341(3) .168(3) .833(4) ?
H(14) -.182(3) .181(3) .765(5) ?
H(171) .395(3) -.041(3) .659(4) ?
H(172) .270(3) -.065(3) .695(4) ?
H(181) .445(3) .101(3) .871(4) ?
H(182) .342(3) .101(3) .963(4) ?
H(191) .367(3) .397(3) .724(4) ?
H(192) .475(6) .348(6) .777(8) ?
H(193) .474(4) .356(5) .618(6) ?
H(201) .309(4) .192(4) .416(6) ?
H(202) .427(5) .243(6) .425(6) ?
H(203) .396(7) .131(7) .408(8) ?

loop_
_geom_bond_atom_site_label_1
_geom_bond_atom_site_label_2
_geom_bond_distance
O(1) C(7) 1.202(5)
O(2) C(8) 1.198(6)
O(3) C(15) 1.440(5)
O(3) C(16) 1.457(5)
O(4) C(17) 1.441(6)
O(4) C(18) 1.419(6)
N(1) N(3) 1.431(5)
N(1) C(1) 1.498(5)
N(1) C(7) 1.393(5)
N(2) C(7) 1.372(5)
N(2) C(8) 1.398(6)
N(2) C(9) 1.426(5)
N(3) C(4) 1.483(5)
N(3) C(8) 1.377(5)
C(1) C(2) 1.504(6)
C(1) C(6) 1.535(5)
C(2) C(3) 1.315(6)
C(3) C(4) 1.526(6)
C(4) C(5) 1.535(5)
C(5) C(6) 1.557(6)
C(5) C(15) 1.546(6)
C(5) C(17) 1.518(6)
C(6) C(16) 1.550(5)
C(6) C(18) 1.516(6)
C(9) C(10) 1.379(6)
C(9) C(14) 1.373(7)
C(10) C(11) 1.403(7)
C(11) C(12) 1.369(7)
C(12) C(13) 1.337(8)
C(13) C(14) 1.386(7)
C(15) C(16) 1.468(6)
C(15) C(20) 1.494(6)
C(16) C(19) 1.494(7)
